data_9004090
loop_
_publ_author_name
'Fortier, S.'
'Donnay, G.'

_publ_section_title
;
 Schorl refinement showing composition dependence of the tourmaline structure
;
_journal_name_full 'The Canadian Mineralogist'
_journal_page_first 173
_journal_page_last 177
_journal_volume 13
_journal_year 1975
_chemical_compound_source 'Andreasberg, Harz, Lower Saxony, Germany'
_chemical_formula_sum 'Al6.09 B3 Ca0.17 Fe2.43 H4 K0.01 Li0.06 Mg0.12 Mn0.03 Na0.88 O31 Si6 Ti0.06'
_chemical_name_mineral Schorl
_space_group_IT_number 160
_symmetry_space_group_name_Hall 'R 3 -2"'
_symmetry_space_group_name_H-M 'R 3 m :H'
_cell_angle_alpha 90
_cell_angle_beta 90
_cell_angle_gamma 120
_cell_formula_units_Z 3
_cell_length_a 15.992
_cell_length_b 15.992
_cell_length_c 7.190
_cell_volume 1592.447
_database_code_amcsd 0005111
_exptl_crystal_density_diffrn 3.242
_cod_original_sg_symbol_H-M 'R 3 m'
_cod_original_formula_sum 'Na.88 Ca.17 K.01 Fe2.43 Al6.09 Mg.12 Ti.06 Li.06 Mn.03 B3 Si6 (O31 H4)'
_cod_database_code 9004090

loop_
_space_group_symop_operation_xyz
x,y,z
2/3+x,1/3+y,1/3+z
1/3+x,2/3+y,2/3+z
x,x-y,z
2/3+x,1/3+x-y,1/3+z
1/3+x,2/3+x-y,2/3+z
-y,-x,z
2/3-y,1/3-x,1/3+z
1/3-y,2/3-x,2/3+z
-x+y,y,z
2/3-x+y,1/3+y,1/3+z
1/3-x+y,2/3+y,2/3+z
-y,x-y,z
2/3-y,1/3+x-y,1/3+z
1/3-y,2/3+x-y,2/3+z
-x+y,-x,z
2/3-x+y,1/3-x,1/3+z
1/3-x+y,2/3-x,2/3+z

loop_
_atom_site_aniso_label
_atom_site_aniso_U_11
_atom_site_aniso_U_22
_atom_site_aniso_U_33
_atom_site_aniso_U_12
_atom_site_aniso_U_13
_atom_site_aniso_U_23
NaX 0.02260 0.02260 0.02750 0.01130 0.00000 0.00000
CaX 0.02260 0.02260 0.02750 0.01130 0.00000 0.00000
KX 0.02260 0.02260 0.02750 0.01130 0.00000 0.00000
FeY 0.00460 0.00460 0.01070 0.00110 0.00160 -0.00160
AlY 0.00460 0.00460 0.01070 0.00110 0.00160 -0.00160
MgY 0.00460 0.00460 0.01070 0.00110 0.00160 -0.00160
CaY 0.00460 0.00460 0.01070 0.00110 0.00160 -0.00160
TiY 0.00460 0.00460 0.01070 0.00110 0.00160 -0.00160
LiY 0.00460 0.00460 0.01070 0.00110 0.00160 -0.00160
MnY 0.00460 0.00460 0.01070 0.00110 0.00160 -0.00160
AlZ 0.00340 0.00380 0.00440 0.00160 0.00010 0.00070
FeZ 0.00340 0.00380 0.00440 0.00160 0.00010 0.00070
B 0.00430 0.00430 0.00810 0.00210 0.00070 0.00070
Si 0.00340 0.00310 0.00520 0.00160 -0.00020 -0.00050
O-H1 0.05140 0.05140 0.00870 0.02570 0.00000 0.00000
O2 0.01650 0.01650 0.01280 0.01470 0.00060 -0.00060
O-H3 0.01040 0.01040 0.00670 0.00190 -0.00090 0.00090
O4 0.00540 0.00540 0.00860 -0.00070 -0.00060 0.00060
O5 0.00580 0.00580 0.00860 -0.00020 -0.00050 0.00050
O6 0.00800 0.00830 0.00490 0.00410 0.00020 -0.00070
O7 0.00540 0.00450 0.00770 0.00100 -0.00110 -0.00110
O8 0.00420 0.00940 0.01120 0.00350 0.00120 0.00270

loop_
_atom_site_label
_atom_site_fract_x
_atom_site_fract_y
_atom_site_fract_z
_atom_site_occupancy
_atom_site_type_symbol
_atom_site_attached_hydrogens
NaX 0.00000 0.00000 0.22353 0.88000 Na 0
CaX 0.00000 0.00000 0.22353 0.11000 Ca 0
KX 0.00000 0.00000 0.22353 0.01000 K 0
FeY 0.12566 0.06283 0.62792 0.69000 Fe 0
AlY 0.12566 0.06283 0.62792 0.15000 Al 0
MgY 0.12566 0.06283 0.62792 0.04000 Mg 0
CaY 0.12566 0.06283 0.62792 0.02000 Ca 0
TiY 0.12566 0.06283 0.62792 0.02000 Ti 0
LiY 0.12566 0.06283 0.62792 0.02000 Li 0
MnY 0.12566 0.06283 0.62792 0.01000 Mn 0
AlZ 0.29883 0.26171 0.61158 0.94000 Al 0
FeZ 0.29883 0.26171 0.61158 0.06000 Fe 0
B 0.11029 0.22058 0.45461 1.00000 B 0
Si 0.19177 0.18986 0.00000 1.00000 Si 0
O-H1 0.00000 0.00000 0.78366 1.00000 O 1
O2 0.06154 0.12308 0.48301 1.00000 O 0
O-H3 0.27060 0.13530 0.51146 1.00000 O 1
O4 0.09278 0.18556 0.06907 1.00000 O 0
O5 0.18566 0.09283 0.09037 1.00000 O 0
O6 0.19772 0.18787 0.77785 1.00000 O 0
O7 0.28462 0.28518 0.07966 1.00000 O 0
O8 0.20985 0.27048 0.44247 1.00000 O 0

loop_
_cod_changelog_entry_id
_cod_changelog_entry_author
_cod_changelog_entry_date
_cod_changelog_entry_text
1
;cod-tools version 3.8.0
Id: cif_guess_AMCSD_atom_types 9574 2023-05-10 09:00:05Z saulius
;
2023-05-10T18:48:39+03:00
;Derived atom types and hydrogen counts
from atom names that follow the AMCSD naming convention
(Wat == water, O-H == hydroxyl).
;
2
;cod-tools version 3.10.1
Id: cif_fix_AMCSD_aniso_labels 10200 2024-08-01 14:09:44Z saulius
;
2024-08-02T12:20:29+03:00
;Changed the following '_atom_site_aniso_label' values:
'OH1' -> 'O-H1'
'OH3' -> 'O-H3'
;

loop_
_cod_related_entry_id
_cod_related_entry_database
_cod_related_entry_code
1 AMCSD 0005111
